data_7119482
loop_
_publ_author_name
Panpan
Yu
Qipeng
Li
Yue
Hu
Nannan
Liu
Lijie
Zhang
Kongzhao
Su
Jinjie
Qian
Shaoming
Huang
Maochun
Hong

_publ_section_title
;
 Cuboctahedron-based indium-organic frameworks for gas sorption and
 selective cation exchange
;
_journal_name_full Chem.Commun.
_journal_page_first 7978
_journal_volume 52
_journal_year 2016
_chemical_formula_sum 'C72 H40 In2 O16'
_chemical_formula_weight 1390.68
_chemical_name_systematic InOF-9
_space_group_IT_number 148
_symmetry_cell_setting trigonal
_symmetry_space_group_name_Hall '-R 3'
_symmetry_space_group_name_H-M 'R -3 :H'
_atom_sites_solution_hydrogens geom
_atom_sites_solution_primary direct
_atom_sites_solution_secondary difmap
_audit_creation_method SHELXL-97
_audit_update_record
;
2016-04-05 deposited with the CCDC.
2016-05-19 downloaded from the CCDC.
;
_cell_angle_alpha 90.00
_cell_angle_beta 90.00
_cell_angle_gamma 120.00
_cell_formula_units_Z 18
_cell_length_a 44.874(4)
_cell_length_b 44.874(4)
_cell_length_c 42.074(5)
_cell_measurement_reflns_used 544
_cell_measurement_temperature 173(2)
_cell_measurement_theta_max 27.4855
_cell_measurement_theta_min 2.0065
_cell_volume 73373(13)
_computing_structure_refinement 'SHELXL-97 (Sheldrick, 1997)'
_computing_structure_solution 'SHELXS-97 (Sheldrick, 1990)'
_diffrn_ambient_temperature 173(2)
_diffrn_measured_fraction_theta_full 0.987
_diffrn_measured_fraction_theta_max 0.987
_diffrn_measurement_device_type 'Saturn724+ (2x2 bin mode)'
_diffrn_radiation_monochromator graphite
_diffrn_radiation_source 'fine-focus sealed tube'
_diffrn_radiation_type MoK\a
_diffrn_radiation_wavelength 0.71073
_diffrn_reflns_av_R_equivalents 0.0977
_diffrn_reflns_av_sigmaI/netI 0.0845
_diffrn_reflns_limit_h_max 58
_diffrn_reflns_limit_h_min -58
_diffrn_reflns_limit_k_max 58
_diffrn_reflns_limit_k_min -58
_diffrn_reflns_limit_l_max 52
_diffrn_reflns_limit_l_min -52
_diffrn_reflns_number 190489
_diffrn_reflns_theta_full 27.48
_diffrn_reflns_theta_max 27.48
_diffrn_reflns_theta_min 2.01
_exptl_absorpt_coefficient_mu 0.310
_exptl_absorpt_correction_T_max 0.9406
_exptl_absorpt_correction_T_min 0.9265
_exptl_absorpt_correction_type multi-scan
_exptl_crystal_colour colorless
_exptl_crystal_density_diffrn 0.567
_exptl_crystal_density_method 'not measured'
_exptl_crystal_description bulk
_exptl_crystal_F_000 12564
_exptl_crystal_preparation 'Gas sorption '
_exptl_crystal_size_max 0.25
_exptl_crystal_size_mid 0.25
_exptl_crystal_size_min 0.20
_platon_squeeze_details
;
;
_refine_diff_density_max 1.160
_refine_diff_density_min -0.590
_refine_diff_density_rms 0.082
_refine_ls_extinction_method none
_refine_ls_goodness_of_fit_ref 0.945
_refine_ls_hydrogen_treatment mixed
_refine_ls_matrix_type full
_refine_ls_number_parameters 661
_refine_ls_number_reflns 36908
_refine_ls_number_restraints 14
_refine_ls_restrained_S_all 0.946
_refine_ls_R_factor_all 0.1337
_refine_ls_R_factor_gt 0.0845
_refine_ls_shift/su_max 0.004
_refine_ls_shift/su_mean 0.000
_refine_ls_structure_factor_coef Fsqd
_refine_ls_weighting_details 'calc w=1/[\s^2^(Fo^2^)+(0.1217P)^2^+0.0000P] where P=(Fo^2^+2Fc^2^)/3'
_refine_ls_weighting_scheme calc
_refine_ls_wR_factor_gt 0.2307
_refine_ls_wR_factor_ref 0.2533
_reflns_number_gt 18757
_reflns_number_total 36908
_reflns_threshold_expression >2sigma(I)
_cod_data_source_file c6cc03497g2.cif
_cod_data_source_block InOF-9
_cod_original_sg_symbol_H-M R-3
_cod_database_code 7119482

loop_
_symmetry_equiv_pos_as_xyz
'x, y, z'
'-y, x-y, z'
'-x+y, -x, z'
'x+2/3, y+1/3, z+1/3'
'-y+2/3, x-y+1/3, z+1/3'
'-x+y+2/3, -x+1/3, z+1/3'
'x+1/3, y+2/3, z+2/3'
'-y+1/3, x-y+2/3, z+2/3'
'-x+y+1/3, -x+2/3, z+2/3'
'-x, -y, -z'
'y, -x+y, -z'
'x-y, x, -z'
'-x+2/3, -y+1/3, -z+1/3'
'y+2/3, -x+y+1/3, -z+1/3'
'x-y+2/3, x+1/3, -z+1/3'
'-x+1/3, -y+2/3, -z+2/3'
'y+1/3, -x+y+2/3, -z+2/3'
'x-y+1/3, x+2/3, -z+2/3'

loop_
_atom_site_label
_atom_site_type_symbol
_atom_site_fract_x
_atom_site_fract_y
_atom_site_fract_z
_atom_site_U_iso_or_equiv
_atom_site_adp_type
_atom_site_occupancy
_atom_site_symmetry_multiplicity
_atom_site_calc_flag
_atom_site_refinement_flags
_atom_site_disorder_assembly
_atom_site_disorder_group
In1 In 0.810699(7) 0.050618(8) 0.460002(8) 0.07308(12) Uani 1 1 d . . .
In2 In 0.849742(8) 0.276686(8) 0.136279(8) 0.07423(12) Uani 1 1 d . . .
O8 O 0.80039(9) 0.06182(9) 0.50895(8) 0.1029(10) Uani 1 1 d . . .
C37 C 0.77441(14) 0.02119(13) 0.55197(12) 0.0995(6) Uani 1 1 d . . .
C25 C 0.84269(14) 0.11122(15) 0.43044(15) 0.1088(8) Uani 1 1 d . . .
O16 O 0.80267(9) 0.27347(10) 0.15900(9) 0.1108(7) Uani 1 1 d . . .
C55 C 0.96598(11) -0.02632(11) 0.45743(12) 0.0888(13) Uani 1 1 d . . .
H55 H 0.9427 -0.0444 0.4577 0.107 Uiso 1 1 calc R . .
C29 C 0.72544(14) 0.01115(13) 0.66410(12) 0.0987(15) Uani 1 1 d . . .
H29 H 0.7219 0.0276 0.6532 0.118 Uiso 1 1 calc R . .
O2 O 0.83454(9) 0.10837(9) 0.45918(9) 0.1088(8) Uani 1 1 d . . .
C2 C 0.89869(13) 0.24837(12) 0.34013(11) 0.0953(15) Uani 1 1 d . . .
H2 H 0.8816 0.2285 0.3294 0.114 Uiso 1 1 calc R . .
C57 C 0.94487(12) 0.01562(12) 0.45858(13) 0.0919(14) Uani 1 1 d . . .
C56 C 0.97274(11) 0.00759(11) 0.45719(12) 0.0861(12) Uani 1 1 d . . .
C30 C 0.71390(14) 0.00229(12) 0.69535(12) 0.0918(14) Uani 1 1 d . . .
O7 O 0.78374(9) 0.00841(9) 0.49857(8) 0.1001(10) Uani 1 1 d . . .
C10 C 0.86073(14) 0.14571(13) 0.41547(12) 0.0990(6) Uani 1 1 d . . .
O4 O 0.88058(9) 0.31074(11) 0.18171(9) 0.1127(11) Uani 1 1 d . . .
C1 C 0.90793(13) 0.24509(11) 0.37078(11) 0.0923(14) Uani 1 1 d . . .
C61 C 0.92086(12) 0.04987(12) 0.47860(12) 0.0952(14) Uani 1 1 d . . .
H61 H 0.9232 0.0684 0.4914 0.114 Uiso 1 1 calc R . .
C13 C 0.90331(13) 0.28261(12) 0.29183(11) 0.0925(14) Uani 1 1 d U . .
C3 C 0.91368(12) 0.27973(12) 0.32472(10) 0.0868(13) Uani 1 1 d . . .
O1 O 0.83686(9) 0.08512(9) 0.41539(9) 0.1088(8) Uani 1 1 d . . .
C36 C 0.76157(14) -0.01185(13) 0.56289(12) 0.0995(6) Uani 1 1 d . . .
H36 H 0.7598 -0.0293 0.5489 0.119 Uiso 1 1 calc R . .
C7 C 0.89140(14) 0.21096(12) 0.38614(12) 0.0990(6) Uani 1 1 d U . .
C46 C 0.74288(15) -0.06211(13) 0.71332(12) 0.1018(16) Uani 1 1 d . . .
C52 C 0.78677(12) 0.03102(16) 0.51759(12) 0.0881(13) Uani 1 1 d . . .
O13 O 0.83648(8) 0.02137(9) 0.44531(9) 0.1074(7) Uani 1 1 d . . .
C34 C 0.75402(14) 0.00564(13) 0.61464(12) 0.0995(6) Uani 1 1 d . . .
C4 C 0.93811(13) 0.30904(12) 0.34070(12) 0.0996(15) Uani 1 1 d U . .
H4 H 0.9480 0.3307 0.3303 0.120 Uiso 1 1 calc R . .
C26 C 0.87411(15) 0.28380(17) 0.19527(13) 0.0968(15) Uani 1 1 d . . .
C38 C 0.77635(14) 0.04581(14) 0.57199(12) 0.0995(6) Uani 1 1 d . . .
H38 H 0.7844 0.0685 0.5642 0.119 Uiso 1 1 calc R . .
C39 C 0.76657(14) 0.03832(14) 0.60407(12) 0.0995(6) Uani 1 1 d . . .
H39 H 0.7687 0.0559 0.6181 0.119 Uiso 1 1 calc R . .
C35 C 0.75119(14) -0.01985(13) 0.59440(11) 0.0995(6) Uani 1 1 d . . .
H35 H 0.7422 -0.0427 0.6019 0.119 Uiso 1 1 calc R . .
C59 C 0.88777(12) 0.00297(13) 0.44283(15) 0.1105(18) Uani 1 1 d . . .
H59 H 0.8674 -0.0106 0.4309 0.133 Uiso 1 1 calc R . .
C40 C 0.69474(15) 0.01714(13) 0.71155(11) 0.0926(14) Uani 1 1 d . . .
C60 C 0.89034(11) 0.02937(13) 0.46173(13) 0.0939(14) Uani 1 1 d . . .
C33 C 0.74831(13) -0.02752(12) 0.66518(12) 0.0937(14) Uani 1 1 d . . .
H33 H 0.7607 -0.0369 0.6551 0.112 Uiso 1 1 calc R . .
C62 C 0.94800(12) 0.04266(12) 0.47633(13) 0.0972(15) Uani 1 1 d . . .
H62 H 0.9689 0.0568 0.4874 0.117 Uiso 1 1 calc R . .
C6 C 0.93347(13) 0.27504(12) 0.38713(11) 0.0971(15) Uani 1 1 d . . .
H6 H 0.9402 0.2731 0.4081 0.116 Uiso 1 1 calc R . .
C11 C 0.86755(13) 0.14859(12) 0.38371(12) 0.0990(6) Uani 1 1 d . . .
H11 H 0.8621 0.1287 0.3714 0.119 Uiso 1 1 calc R . .
C28 C 0.74218(13) -0.00391(12) 0.64861(11) 0.0870(13) Uani 1 1 d . . .
C12 C 0.88286(13) 0.18160(12) 0.36907(12) 0.0990(6) Uani 1 1 d U . .
H12 H 0.8873 0.1834 0.3469 0.119 Uiso 1 1 calc R . .
C63 C 0.86271(13) 0.03799(15) 0.46263(15) 0.1074(7) Uani 1 1 d . . .
O3 O 0.85682(12) 0.25554(11) 0.18097(9) 0.1216(13) Uani 1 1 d . . .
C14 C 0.89317(17) 0.25476(14) 0.27156(13) 0.129(2) Uani 1 1 d . . .
H14 H 0.8928 0.2347 0.2792 0.155 Uiso 1 1 calc R . .
C19 C 0.9740(2) 0.3371(2) 0.3878(2) 0.1793(14) Uani 1 1 d U . .
C16 C 0.88485(14) 0.28426(13) 0.22799(11) 0.0918(13) Uani 1 1 d U . .
C45 C 0.66778(15) -0.00221(13) 0.73198(12) 0.1040(16) Uani 1 1 d . . .
H45 H 0.6611 -0.0256 0.7356 0.125 Uiso 1 1 calc R . .
C8 C 0.88451(13) 0.20677(12) 0.41909(12) 0.0990(6) Uani 1 1 d . . .
H8 H 0.8901 0.2263 0.4320 0.119 Uiso 1 1 calc R . .
C31 C 0.71934(14) -0.02192(13) 0.71101(13) 0.0997(15) Uani 1 1 d . . .
H31 H 0.7113 -0.0283 0.7322 0.120 Uiso 1 1 calc R . .
C32 C 0.73658(14) -0.03727(13) 0.69590(12) 0.0952(14) Uani 1 1 d . . .
C51 C 0.75897(17) -0.07762(16) 0.70153(13) 0.122(2) Uani 1 1 d . . .
H51 H 0.7684 -0.0721 0.6807 0.146 Uiso 1 1 calc R . .
C5 C 0.94859(13) 0.30723(11) 0.37201(10) 0.0889(13) Uani 1 1 d U . .
C9 C 0.86950(13) 0.17408(12) 0.43280(12) 0.0990(6) Uani 1 1 d . . .
H9 H 0.8654 0.1718 0.4551 0.119 Uiso 1 1 calc R . .
O14 O 0.86444(8) 0.06126(9) 0.47906(9) 0.1074(7) Uani 1 1 d . . .
C58 C 0.91451(11) -0.00401(13) 0.44108(14) 0.1031(16) Uani 1 1 d . . .
H58 H 0.9123 -0.0222 0.4279 0.124 Uiso 1 1 calc R . .
C18 C 0.90729(15) 0.31196(13) 0.27860(12) 0.1097(17) Uani 1 1 d U . .
H18 H 0.9162 0.3323 0.2910 0.132 Uiso 1 1 calc R . .
C17 C 0.89827(15) 0.31264(15) 0.24642(13) 0.1145(18) Uani 1 1 d . . .
H17 H 0.9018 0.3336 0.2376 0.137 Uiso 1 1 calc R . .
C47 C 0.7316(2) -0.0707(2) 0.74518(17) 0.174(4) Uani 1 1 d . . .
H47 H 0.7210 -0.0595 0.7553 0.209 Uiso 1 1 calc R . .
C41 C 0.70502(18) 0.05188(16) 0.70727(16) 0.133(2) Uani 1 1 d . . .
H41 H 0.7240 0.0660 0.6939 0.159 Uiso 1 1 calc R . .
C15 C 0.8836(2) 0.25568(17) 0.24048(15) 0.147(3) Uani 1 1 d U . .
H15 H 0.8759 0.2358 0.2275 0.177 Uiso 1 1 calc R . .
C49 C 0.75053(15) -0.11147(13) 0.74775(13) 0.0992(15) Uani 1 1 d U . .
C43 C 0.66084(15) 0.04584(14) 0.74340(12) 0.0954(14) Uani 1 1 d . . .
C44 C 0.65027(16) 0.01166(14) 0.74728(13) 0.1077(17) Uani 1 1 d . . .
H44 H 0.6310 -0.0024 0.7604 0.129 Uiso 1 1 calc R . .
C42 C 0.68683(17) 0.06587(15) 0.72304(15) 0.1187(19) Uani 1 1 d . . .
H42 H 0.6928 0.0891 0.7194 0.142 Uiso 1 1 calc R . .
C50 C 0.76220(18) -0.10239(17) 0.71964(14) 0.123(2) Uani 1 1 d . . .
H50 H 0.7738 -0.1130 0.7102 0.148 Uiso 1 1 calc R . .
O15 O 0.83396(9) 0.31742(9) 0.12690(9) 0.1108(7) Uani 1 1 d . . .
O10 O 0.61817(10) 0.04360(9) 0.77953(8) 0.1066(7) Uani 1 1 d . . .
C53 C 0.64357(16) 0.06129(16) 0.76239(14) 0.1066(7) Uani 1 1 d . . .
C54 C 0.75394(15) -0.13862(14) 0.76656(16) 0.1052(16) Uani 1 1 d . . .
C70 C 0.75017(16) 0.28835(17) 0.16320(17) 0.136(2) Uani 1 1 d . . .
H70 H 0.7494 0.2705 0.1760 0.164 Uiso 1 1 calc R . .
C69 C 0.77973(14) 0.30917(15) 0.14412(18) 0.123(2) Uani 1 1 d . . .
C72 C 0.80797(15) 0.30068(16) 0.14419(15) 0.1108(7) Uani 1 1 d . . .
C68 C 0.78197(15) 0.33612(16) 0.1275(2) 0.147(3) Uani 1 1 d . . .
H68 H 0.8020 0.3504 0.1154 0.177 Uiso 1 1 calc R . .
C71 C 0.72233(17) 0.29418(19) 0.16314(19) 0.153(3) Uani 1 1 d . . .
H71 H 0.7021 0.2796 0.1749 0.184 Uiso 1 1 calc R . .
C66 C 0.72458(15) 0.32150(17) 0.1456(2) 0.162(3) Uani 1 1 d . . .
O9 O 0.65409(10) 0.09285(9) 0.75900(8) 0.1066(7) Uani 1 1 d . . .
O12 O 0.76947(11) -0.15227(10) 0.75516(9) 0.1188(12) Uani 1 1 d . . .
O11 O 0.74113(11) -0.14563(10) 0.79416(10) 0.1205(13) Uani 1 1 d . . .
C22 C 1.0237(2) 0.3969(2) 0.4216(2) 0.1793(14) Uani 1 1 d U . .
C64 C 0.66140(14) 0.29991(15) 0.1461(2) 0.174(4) Uani 1 1 d . . .
H64 H 0.6577 0.2771 0.1465 0.209 Uiso 1 1 calc R . .
C65 C 0.69470(15) 0.32769(15) 0.1458(2) 0.149(3) Uani 1 1 d . . .
C67 C 0.75461(16) 0.34272(16) 0.1283(2) 0.153(3) Uani 1 1 d . . .
H67 H 0.7564 0.3619 0.1170 0.184 Uiso 1 1 calc R . .
C23 C 1.0276(2) 0.3725(2) 0.4155(2) 0.1793(14) Uani 1 1 d U . .
H23 H 1.0479 0.3732 0.4228 0.215 Uiso 1 1 calc R . .
C24 C 1.0021(2) 0.3414(2) 0.3971(2) 0.1793(14) Uani 1 1 d . . .
H24 H 1.0079 0.3242 0.3923 0.215 Uiso 1 1 calc R . .
C21 C 0.9943(2) 0.3928(2) 0.4097(2) 0.1793(14) Uani 1 1 d U . .
H21 H 0.9899 0.4114 0.4112 0.215 Uiso 1 1 calc R . .
C48 C 0.7356(2) -0.0948(2) 0.7620(2) 0.185(4) Uani 1 1 d U . .
H48 H 0.7280 -0.0998 0.7835 0.222 Uiso 1 1 calc R . .
C20 C 0.9691(2) 0.3613(2) 0.3948(2) 0.1793(14) Uani 1 1 d U . .
H20 H 0.9473 0.3589 0.3900 0.215 Uiso 1 1 calc R . .
C27 C 1.04833(19) 0.42782(17) 0.43909(18) 0.1357(10) Uani 1 1 d . . .
O6 O 1.07823(11) 0.43573(10) 0.44178(11) 0.1357(10) Uani 1 1 d . . .
O5 O 1.03842(11) 0.44559(10) 0.45059(11) 0.1357(10) Uani 1 1 d . . .

loop_
_atom_site_aniso_label
_atom_site_aniso_U_11
_atom_site_aniso_U_22
_atom_site_aniso_U_33
_atom_site_aniso_U_23
_atom_site_aniso_U_13
_atom_site_aniso_U_12
In1 0.06565(18) 0.07305(19) 0.0839(2) 0.00808(14) 0.00201(13) 0.03719(15)
In2 0.06419(18) 0.0754(2) 0.0804(2) -0.00283(14) -0.00356(14) 0.03289(15)
O8 0.114(3) 0.098(2) 0.092(2) 0.0358(19) 0.0194(19) 0.049(2)
C37 0.1222(16) 0.0972(14) 0.0943(14) 0.0250(11) 0.0268(12) 0.0663(14)
C25 0.0928(14) 0.0946(16) 0.127(2) 0.0342(15) 0.0081(14) 0.0380(14)
O16 0.0858(15) 0.1066(18) 0.144(2) -0.0047(14) -0.0006(13) 0.0516(15)
C55 0.071(3) 0.060(2) 0.135(4) 0.000(2) 0.002(3) 0.033(2)
C29 0.120(4) 0.091(3) 0.101(4) 0.013(3) 0.016(3) 0.065(3)
O2 0.0928(14) 0.0946(16) 0.127(2) 0.0342(15) 0.0081(14) 0.0380(14)
C2 0.102(3) 0.073(3) 0.079(3) 0.005(2) -0.021(3) 0.020(3)
C57 0.071(3) 0.072(3) 0.138(4) 0.000(3) 0.001(3) 0.040(2)
C56 0.068(3) 0.074(3) 0.121(4) 0.001(2) -0.001(2) 0.039(2)
C30 0.116(4) 0.087(3) 0.088(3) 0.013(3) 0.016(3) 0.063(3)
O7 0.127(3) 0.107(3) 0.076(2) 0.0121(18) 0.0129(18) 0.066(2)
C10 0.1030(14) 0.0778(12) 0.0934(14) 0.0149(10) 0.0005(12) 0.0282(11)
O4 0.100(3) 0.128(3) 0.099(3) 0.007(2) -0.023(2) 0.048(2)
C1 0.099(3) 0.069(3) 0.079(3) 0.008(2) -0.012(3) 0.020(2)
C61 0.086(3) 0.087(3) 0.122(4) 0.003(3) -0.018(3) 0.050(3)
C13 0.109(4) 0.074(3) 0.081(3) 0.003(2) -0.005(3) 0.035(3)
C3 0.093(3) 0.087(3) 0.064(3) 0.003(2) -0.006(2) 0.032(3)
O1 0.0928(14) 0.0946(16) 0.127(2) 0.0342(15) 0.0081(14) 0.0380(14)
C36 0.1222(16) 0.0972(14) 0.0943(14) 0.0250(11) 0.0268(12) 0.0663(14)
C7 0.1030(14) 0.0778(12) 0.0934(14) 0.0149(10) 0.0005(12) 0.0282(11)
C46 0.131(4) 0.094(3) 0.100(4) 0.042(3) 0.039(3) 0.071(3)
C52 0.079(3) 0.119(4) 0.077(3) 0.021(3) 0.016(2) 0.058(3)
O13 0.0758(13) 0.1037(17) 0.152(2) 0.0076(14) -0.0041(13) 0.0519(13)
C34 0.1222(16) 0.0972(14) 0.0943(14) 0.0250(11) 0.0268(12) 0.0663(14)
C4 0.110(4) 0.070(3) 0.099(3) 0.012(2) -0.016(3) 0.031(3)
C26 0.104(4) 0.119(4) 0.080(4) 0.015(3) -0.005(3) 0.065(4)
C38 0.1222(16) 0.0972(14) 0.0943(14) 0.0250(11) 0.0268(12) 0.0663(14)
C39 0.1222(16) 0.0972(14) 0.0943(14) 0.0250(11) 0.0268(12) 0.0663(14)
C35 0.1222(16) 0.0972(14) 0.0943(14) 0.0250(11) 0.0268(12) 0.0663(14)
C59 0.072(3) 0.080(3) 0.182(5) -0.025(3) -0.032(3) 0.039(3)
C40 0.138(4) 0.096(3) 0.077(3) 0.014(2) 0.018(3) 0.083(3)
C60 0.062(3) 0.087(3) 0.138(4) 0.027(3) 0.005(3) 0.041(2)
C33 0.117(4) 0.093(3) 0.097(3) 0.026(3) 0.035(3) 0.072(3)
C62 0.066(3) 0.083(3) 0.149(4) -0.004(3) -0.011(3) 0.043(2)
C6 0.111(4) 0.083(3) 0.077(3) 0.008(2) -0.009(3) 0.032(3)
C11 0.1030(14) 0.0778(12) 0.0934(14) 0.0149(10) 0.0005(12) 0.0282(11)
C28 0.106(3) 0.087(3) 0.077(3) 0.013(2) 0.026(2) 0.055(3)
C12 0.1030(14) 0.0778(12) 0.0934(14) 0.0149(10) 0.0005(12) 0.0282(11)
C63 0.0758(13) 0.1037(17) 0.152(2) 0.0076(14) -0.0041(13) 0.0519(13)
O3 0.168(4) 0.127(3) 0.092(3) -0.021(2) -0.026(2) 0.089(3)
C14 0.178(6) 0.088(4) 0.085(4) 0.004(3) -0.032(4) 0.039(4)
C19 0.130(2) 0.146(3) 0.244(4) -0.099(3) -0.053(2) 0.055(2)
C16 0.111(4) 0.085(3) 0.071(3) 0.008(2) 0.000(3) 0.043(3)
C45 0.141(5) 0.086(3) 0.093(4) 0.011(3) 0.021(3) 0.062(3)
C8 0.1030(14) 0.0778(12) 0.0934(14) 0.0149(10) 0.0005(12) 0.0282(11)
C31 0.120(4) 0.099(4) 0.101(4) 0.010(3) 0.011(3) 0.070(3)
C32 0.122(4) 0.092(3) 0.090(3) 0.011(3) 0.011(3) 0.067(3)
C51 0.178(6) 0.146(5) 0.106(4) 0.058(4) 0.064(4) 0.129(5)
C5 0.109(4) 0.072(3) 0.064(3) -0.003(2) -0.017(2) 0.029(3)
C9 0.1030(14) 0.0778(12) 0.0934(14) 0.0149(10) 0.0005(12) 0.0282(11)
O14 0.0758(13) 0.1037(17) 0.152(2) 0.0076(14) -0.0041(13) 0.0519(13)
C58 0.066(3) 0.090(3) 0.161(5) -0.017(3) -0.015(3) 0.044(3)
C18 0.133(4) 0.088(3) 0.081(3) -0.014(3) -0.035(3) 0.034(3)
C17 0.120(4) 0.096(4) 0.101(4) 0.023(3) -0.018(3) 0.034(3)
C47 0.281(10) 0.188(7) 0.145(6) 0.078(5) 0.079(6) 0.187(8)
C41 0.167(6) 0.109(4) 0.152(5) 0.027(4) 0.060(4) 0.091(4)
C15 0.206(7) 0.109(5) 0.115(5) -0.031(4) -0.053(5) 0.070(5)
C49 0.133(4) 0.091(3) 0.091(4) 0.027(3) 0.011(3) 0.069(3)
C43 0.121(4) 0.094(3) 0.099(4) -0.015(3) -0.006(3) 0.075(3)
C44 0.142(5) 0.096(4) 0.111(4) 0.004(3) 0.032(3) 0.080(4)
C42 0.148(5) 0.100(4) 0.137(5) 0.024(4) 0.036(4) 0.083(4)
C50 0.178(6) 0.149(5) 0.108(4) 0.007(4) 0.009(4) 0.130(5)
O15 0.0858(15) 0.1066(18) 0.144(2) -0.0047(14) -0.0006(13) 0.0516(15)
O10 0.1225(19) 0.1079(18) 0.1127(18) -0.0149(14) 0.0019(13) 0.0751(17)
C53 0.1225(19) 0.1079(18) 0.1127(18) -0.0149(14) 0.0019(13) 0.0751(17)
C54 0.104(4) 0.095(4) 0.123(5) 0.037(3) 0.013(3) 0.055(3)
C70 0.099(4) 0.126(5) 0.197(7) 0.030(5) 0.011(4) 0.066(4)
C69 0.076(3) 0.096(4) 0.207(7) -0.017(4) 0.000(4) 0.050(3)
C72 0.0858(15) 0.1066(18) 0.144(2) -0.0047(14) -0.0006(13) 0.0516(15)
C68 0.081(4) 0.097(4) 0.266(9) 0.019(5) 0.017(4) 0.047(3)
C71 0.112(5) 0.134(5) 0.243(8) 0.057(5) 0.053(5) 0.084(4)
C66 0.069(3) 0.091(4) 0.322(11) 0.000(5) -0.006(5) 0.037(3)
O9 0.1225(19) 0.1079(18) 0.1127(18) -0.0149(14) 0.0019(13) 0.0751(17)
O12 0.145(3) 0.116(3) 0.125(3) 0.029(2) 0.013(2) 0.088(3)
O11 0.139(3) 0.125(3) 0.119(3) 0.045(2) 0.028(3) 0.082(3)
C22 0.130(2) 0.146(3) 0.244(4) -0.099(3) -0.053(2) 0.055(2)
C64 0.066(3) 0.079(4) 0.376(12) 0.000(5) 0.017(5) 0.034(3)
C65 0.078(3) 0.085(4) 0.291(9) 0.005(5) -0.004(5) 0.048(3)
C67 0.097(4) 0.093(4) 0.280(9) 0.017(5) 0.020(5) 0.055(4)
C23 0.130(2) 0.146(3) 0.244(4) -0.099(3) -0.053(2) 0.055(2)
C24 0.130(2) 0.146(3) 0.244(4) -0.099(3) -0.053(2) 0.055(2)
C21 0.130(2) 0.146(3) 0.244(4) -0.099(3) -0.053(2) 0.055(2)
C48 0.253(9) 0.192(7) 0.200(7) 0.101(6) 0.092(7) 0.178(7)
C20 0.130(2) 0.146(3) 0.244(4) -0.099(3) -0.053(2) 0.055(2)
C27 0.115(2) 0.0939(18) 0.172(2) -0.0357(16) -0.017(2) 0.0330(17)
O6 0.115(2) 0.0939(18) 0.172(2) -0.0357(16) -0.017(2) 0.0330(17)
O5 0.115(2) 0.0939(18) 0.172(2) -0.0357(16) -0.017(2) 0.0330(17)

loop_
_atom_type_symbol
_atom_type_description
_atom_type_scat_dispersion_real
_atom_type_scat_dispersion_imag
_atom_type_scat_source
C C 0.0033 0.0016 'International Tables Vol C Tables 4.2.6.8 and 6.1.1.4'
O O 0.0106 0.0060 'International Tables Vol C Tables 4.2.6.8 and 6.1.1.4'
In In -0.7276 1.3100 'International Tables Vol C Tables 4.2.6.8 and 6.1.1.4'
H H 0.0000 0.0000 'International Tables Vol C Tables 4.2.6.8 and 6.1.1.4'

loop_
_geom_angle_atom_site_label_1
_geom_angle_atom_site_label_2
_geom_angle_atom_site_label_3
_geom_angle
_geom_angle_site_symmetry_1
_geom_angle_site_symmetry_3
O8 In1 O13 128.20(13) . .
O8 In1 O9 126.82(13) . 9_654
O13 In1 O9 78.71(13) . 9_654
O8 In1 O2 77.71(13) . .
O13 In1 O2 125.80(13) . .
O9 In1 O2 127.28(13) 9_654 .
O8 In1 O7 56.94(12) . .
O13 In1 O7 85.73(13) . .
O9 In1 O7 86.58(13) 9_654 .
O2 In1 O7 134.59(14) . .
O8 In1 O1 133.28(13) . .
O13 In1 O1 86.03(13) . .
O9 In1 O1 85.88(13) 9_654 .
O2 In1 O1 55.60(14) . .
O7 In1 O1 169.77(14) . .
O8 In1 O14 86.93(14) . .
O13 In1 O14 55.42(13) . .
O9 In1 O14 134.12(14) 9_654 .
O2 In1 O14 85.58(13) . .
O7 In1 O14 89.45(13) . .
O1 In1 O14 90.85(13) . .
O8 In1 O10 85.65(13) . 9_654
O13 In1 O10 134.60(13) . 9_654
O9 In1 O10 55.91(13) 9_654 9_654
O2 In1 O10 86.22(13) . 9_654
O7 In1 O10 92.17(13) . 9_654
O1 In1 O10 89.31(12) . 9_654
O14 In1 O10 169.94(14) . 9_654
O8 In1 C52 28.54(15) . .
O13 In1 C52 107.80(15) . .
O9 In1 C52 108.01(16) 9_654 .
O2 In1 C52 106.21(17) . .
O7 In1 C52 28.41(14) . .
O1 In1 C52 161.81(17) . .
O14 In1 C52 87.68(14) . .
O10 In1 C52 89.04(13) 9_654 .
O8 In1 C53 106.48(16) . 9_654
O13 In1 C53 106.80(17) . 9_654
O9 In1 C53 28.10(16) 9_654 9_654
O2 In1 C53 108.36(16) . 9_654
O7 In1 C53 88.31(16) . 9_654
O1 In1 C53 88.28(15) . 9_654
O14 In1 C53 162.20(17) . 9_654
O10 In1 C53 27.85(15) 9_654 9_654
C52 In1 C53 98.55(17) . 9_654
O8 In1 C25 105.58(18) . .
O13 In1 C25 107.35(17) . .
O9 In1 C25 107.01(17) 9_654 .
O2 In1 C25 27.92(16) . .
O7 In1 C25 162.51(18) . .
O1 In1 C25 27.70(16) . .
O14 In1 C25 88.71(15) . .
O10 In1 C25 86.76(15) 9_654 .
C52 In1 C25 134.1(2) . .
C53 In1 C25 98.56(18) 9_654 .
O8 In1 C63 108.23(17) . .
O13 In1 C63 28.14(15) . .
O9 In1 C63 106.84(17) 9_654 .
O2 In1 C63 106.39(16) . .
O7 In1 C63 87.24(15) . .
O1 In1 C63 88.34(16) . .
O14 In1 C63 27.28(14) . .
O10 In1 C63 162.73(17) 9_654 .
C52 In1 C63 98.39(17) . .
C53 In1 C63 134.9(2) 9_654 .
C25 In1 C63 98.87(18) . .
O3 In2 O6 115.53(17) . 8_644
O3 In2 O16 86.73(15) . .
O6 In2 O16 145.96(15) 8_644 .
O3 In2 O11 80.92(15) . 5_544
O6 In2 O11 125.32(17) 8_644 5_544
O16 In2 O11 81.47(15) . 5_544
O3 In2 O15 131.12(14) . .
O6 In2 O15 88.24(15) 8_644 .
O16 In2 O15 58.21(13) . .
O11 In2 O15 120.78(13) 5_544 .
O3 In2 O5 82.16(16) . 8_644
O6 In2 O5 54.05(16) 8_644 8_644
O16 In2 O5 159.78(15) . 8_644
O11 In2 O5 80.14(16) 5_544 8_644
O15 In2 O5 140.27(15) . 8_644
O3 In2 O12 137.17(15) . 5_544
O6 In2 O12 89.77(17) 8_644 5_544
O16 In2 O12 89.84(14) . 5_544
O11 In2 O12 56.38(13) 5_544 5_544
O15 In2 O12 80.23(14) . 5_544
O5 In2 O12 86.95(16) 8_644 5_544
O3 In2 O4 55.50(14) . .
O6 In2 O4 86.68(16) 8_644 .
O16 In2 O4 85.80(13) . .
O11 In2 O4 135.20(15) 5_544 .
O15 In2 O4 86.53(14) . .
O5 In2 O4 101.48(15) 8_644 .
O12 In2 O4 166.39(14) 5_544 .
O3 In2 C72 110.97(18) . .
O6 In2 C72 116.94(19) 8_644 .
O16 In2 C72 29.46(15) . .
O11 In2 C72 101.54(17) 5_544 .
O15 In2 C72 28.78(15) . .
O5 In2 C72 166.88(18) 8_644 .
O12 In2 C72 83.33(17) 5_544 .
O4 In2 C72 86.58(16) . .
O3 In2 C27 99.5(2) . 8_644
O6 In2 C27 27.16(18) 8_644 8_644
O16 In2 C27 172.8(2) . 8_644
O11 In2 C27 103.1(2) 5_544 8_644
O15 In2 C27 114.6(2) . 8_644
O5 In2 C27 26.88(18) 8_644 8_644
O12 In2 C27 88.1(2) 5_544 8_644
O4 In2 C27 94.6(2) . 8_644
C72 In2 C27 143.3(2) . 8_644
O3 In2 C54 109.44(19) . 5_544
O6 In2 C54 108.94(19) 8_644 5_544
O16 In2 C54 84.91(16) . 5_544
O11 In2 C54 28.56(15) 5_544 5_544
O15 In2 C54 100.75(16) . 5_544
O5 In2 C54 82.96(17) 8_644 5_544
O12 In2 C54 27.82(15) 5_544 5_544
O4 In2 C54 162.79(18) . 5_544
C72 In2 C54 92.38(18) . 5_544
C27 In2 C54 96.4(2) 8_644 5_544
O3 In2 C26 27.98(15) . .
O6 In2 C26 101.96(17) 8_644 .
O16 In2 C26 85.88(15) . .
O11 In2 C26 108.41(17) 5_544 .
O15 In2 C26 109.59(16) . .
O5 In2 C26 92.01(17) 8_644 .
O12 In2 C26 164.71(17) 5_544 .
O4 In2 C26 27.52(14) . .
C72 In2 C26 99.69(18) . .
C27 In2 C26 97.8(2) 8_644 .
C54 In2 C26 136.9(2) 5_544 .
C52 O8 In1 93.5(3) . .
C38 C37 C36 119.5(5) . .
C38 C37 C52 119.0(5) . .
C36 C37 C52 121.5(5) . .
O1 C25 O2 119.0(5) . .
O1 C25 C10 121.2(6) . .
O2 C25 C10 119.8(6) . .
O1 C25 In1 61.5(3) . .
O2 C25 In1 57.6(3) . .
C10 C25 In1 177.3(5) . .
C72 O16 In2 90.6(3) . .
C56 C55 C56 122.7(5) . 2_645
C56 C55 H55 118.7 . .
C56 C55 H55 118.7 2_645 .
C28 C29 C30 120.9(4) . .
C28 C29 H29 119.5 . .
C30 C29 H29 119.5 . .
C25 O2 In1 94.5(4) . .
C3 C2 C1 121.8(4) . .
C3 C2 H2 119.1 . .
C1 C2 H2 119.1 . .
C62 C57 C58 118.6(4) . .
C62 C57 C56 121.1(4) . .
C58 C57 C56 120.3(4) . .
C55 C56 C55 117.3(5) . 3_765
C55 C56 C57 121.4(4) . .
C55 C56 C57 121.2(4) 3_765 .
C31 C30 C29 118.9(5) . .
C31 C30 C40 119.9(4) . .
C29 C30 C40 121.2(4) . .
C52 O7 In1 89.1(3) . .
C11 C10 C9 119.8(5) . .
C11 C10 C25 119.7(5) . .
C9 C10 C25 120.5(5) . .
C26 O4 In2 88.1(3) . .
C2 C1 C6 119.3(4) . .
C2 C1 C7 119.8(4) . .
C6 C1 C7 121.0(4) . .
C60 C61 C62 119.2(5) . .
C60 C61 H61 120.4 . .
C62 C61 H61 120.4 . .
C18 C13 C14 116.5(5) . .
C18 C13 C3 124.9(4) . .
C14 C13 C3 118.0(5) . .
C2 C3 C4 119.2(4) . .
C2 C3 C13 120.8(4) . .
C4 C3 C13 120.0(4) . .
C25 O1 In1 90.8(4) . .
C37 C36 C35 120.2(5) . .
C37 C36 H36 119.9 . .
C35 C36 H36 119.9 . .
C12 C7 C8 116.6(4) . .
C12 C7 C1 121.3(5) . .
C8 C7 C1 122.1(5) . .
C51 C46 C47 115.1(5) . .
C51 C46 C32 124.9(5) . .
C47 C46 C32 120.0(5) . .
O7 C52 O8 120.4(4) . .
O7 C52 C37 119.7(5) . .
O8 C52 C37 119.9(5) . .
O7 C52 In1 62.5(2) . .
O8 C52 In1 57.9(2) . .
C37 C52 In1 177.0(5) . .
C63 O13 In1 95.6(3) . .
C39 C34 C35 120.7(5) . .
C39 C34 C28 120.9(5) . .
C35 C34 C28 118.4(4) . .
C3 C4 C5 121.5(4) . .
C3 C4 H4 119.3 . .
C5 C4 H4 119.3 . .
O4 C26 O3 119.4(5) . .
O4 C26 C16 120.7(6) . .
O3 C26 C16 119.9(5) . .
O4 C26 In2 64.4(3) . .
O3 C26 In2 55.0(3) . .
C16 C26 In2 174.5(5) . .
C37 C38 C39 121.0(5) . .
C37 C38 H38 119.5 . .
C39 C38 H38 119.5 . .
C34 C39 C38 119.0(5) . .
C34 C39 H39 120.5 . .
C38 C39 H39 120.5 . .
C34 C35 C36 119.6(5) . .
C34 C35 H35 120.2 . .
C36 C35 H35 120.2 . .
C60 C59 C58 120.9(5) . .
C60 C59 H59 119.5 . .
C58 C59 H59 119.5 . .
C45 C40 C41 118.6(5) . .
C45 C40 C30 121.6(4) . .
C41 C40 C30 119.8(5) . .
C59 C60 C61 119.2(4) . .
C59 C60 C63 121.3(5) . .
C61 C60 C63 119.3(5) . .
C32 C33 C28 121.0(4) . .
C32 C33 H33 119.5 . .
C28 C33 H33 119.5 . .
C57 C62 C61 121.4(5) . .
C57 C62 H62 119.3 . .
C61 C62 H62 119.3 . .
C5 C6 C1 119.7(4) . .
C5 C6 H6 120.1 . .
C1 C6 H6 120.1 . .
C10 C11 C12 119.4(5) . .
C10 C11 H11 120.3 . .
C12 C11 H11 120.3 . .
C29 C28 C33 119.2(4) . .
C29 C28 C34 120.1(4) . .
C33 C28 C34 120.6(4) . .
C7 C12 C11 121.9(5) . .
C7 C12 H12 119.0 . .
C11 C12 H12 119.0 . .
O14 C63 O13 118.3(5) . .
O14 C63 C60 122.5(5) . .
O13 C63 C60 119.2(5) . .
O14 C63 In1 62.0(3) . .
O13 C63 In1 56.3(3) . .
C60 C63 In1 175.4(5) . .
C26 O3 In2 97.1(3) . .
C13 C14 C15 121.4(6) . .
C13 C14 H14 119.3 . .
C15 C14 H14 119.3 . .
C24 C19 C20 113.4(7) . .
C24 C19 C5 124.9(8) . .
C20 C19 C5 121.7(8) . .
C17 C16 C15 117.2(5) . .
C17 C16 C26 123.1(5) . .
C15 C16 C26 119.6(5) . .
C40 C45 C44 121.6(5) . .
C40 C45 H45 119.2 . .
C44 C45 H45 119.2 . .
C9 C8 C7 120.2(5) . .
C9 C8 H8 119.9 . .
C7 C8 H8 119.9 . .
C30 C31 C32 121.2(5) . .
C30 C31 H31 119.4 . .
C32 C31 H31 119.4 . .
C33 C32 C31 118.7(4) . .
C33 C32 C46 121.2(4) . .
C31 C32 C46 120.1(5) . .
C46 C51 C50 120.6(5) . .
C46 C51 H51 119.7 . .
C50 C51 H51 119.7 . .
C4 C5 C6 118.5(4) . .
C4 C5 C19 121.1(6) . .
C6 C5 C19 120.4(6) . .
C10 C9 C8 122.0(5) . .
C10 C9 H9 119.0 . .
C8 C9 H9 119.0 . .
C63 O14 In1 90.7(3) . .
C59 C58 C57 120.5(5) . .
C59 C58 H58 119.7 . .
C57 C58 H58 119.7 . .
C13 C18 C17 120.8(5) . .
C13 C18 H18 119.6 . .
C17 C18 H18 119.6 . .
C16 C17 C18 121.8(5) . .
C16 C17 H17 119.1 . .
C18 C17 H17 119.1 . .
C48 C47 C46 122.3(6) . .
C48 C47 H47 118.9 . .
C46 C47 H47 118.9 . .
C40 C41 C42 119.4(5) . .
C40 C41 H41 120.3 . .
C42 C41 H41 120.3 . .
C16 C15 C14 121.7(6) . .
C16 C15 H15 119.1 . .
C14 C15 H15 119.1 . .
C50 C49 C48 117.9(5) . .
C50 C49 C54 123.2(5) . .
C48 C49 C54 118.8(5) . .
C42 C43 C44 121.1(5) . .
C42 C43 C53 120.0(5) . .
C44 C43 C53 118.9(5) . .
C43 C44 C45 119.5(5) . .
C43 C44 H44 120.3 . .
C45 C44 H44 120.3 . .
C43 C42 C41 119.7(5) . .
C43 C42 H42 120.2 . .
C41 C42 H42 120.2 . .
C49 C50 C51 124.3(5) . .
C49 C50 H50 117.8 . .
C51 C50 H50 117.8 . .
C72 O15 In2 89.3(4) . .
C53 O10 In1 89.8(3) . 5_545
O10 C53 O9 119.6(5) . .
O10 C53 C43 122.3(5) . .
O9 C53 C43 118.0(6) . .
O10 C53 In1 62.4(3) . 5_545
O9 C53 In1 57.3(3) . 5_545
C43 C53 In1 175.3(5) . 5_545
O12 C54 O11 122.3(5) . .
O12 C54 C49 120.2(5) . .
O11 C54 C49 117.5(5) . .
O12 C54 In2 63.2(3) . 9_655
O11 C54 In2 59.1(3) . 9_655
C49 C54 In2 175.8(5) . 9_655
C71 C70 C69 120.1(6) . .
C71 C70 H70 119.9 . .
C69 C70 H70 119.9 . .
C68 C69 C70 120.2(5) . .
C68 C69 C72 122.3(6) . .
C70 C69 C72 117.5(6) . .
O15 C72 O16 121.7(5) . .
O15 C72 C69 119.9(6) . .
O16 C72 C69 117.8(5) . .
O15 C72 In2 61.9(3) . .
O16 C72 In2 59.9(3) . .
C69 C72 In2 168.8(4) . .
C69 C68 C67 119.6(6) . .
C69 C68 H68 120.2 . .
C67 C68 H68 120.2 . .
C66 C71 C70 119.2(6) . .
C66 C71 H71 120.4 . .
C70 C71 H71 120.4 . .
C71 C66 C67 119.7(6) . .
C71 C66 C65 118.9(6) . .
C67 C66 C65 121.4(7) . .
C53 O9 In1 94.6(4) . 5_545
C54 O12 In2 89.0(3) . 9_655
C54 O11 In2 92.3(3) . 9_655
C23 C22 C21 111.9(7) . .
C23 C22 C27 125.2(8) . .
C21 C22 C27 122.9(8) . .
C65 C64 C65 120.4(6) . 3_665
C65 C64 H64 119.8 . .
C65 C64 H64 119.8 3_665 .
C64 C65 C64 119.6(6) . 2_655
C64 C65 C66 119.7(5) . .
C64 C65 C66 120.7(6) 2_655 .
C68 C67 C66 121.0(6) . .
C68 C67 H67 119.5 . .
C66 C67 H67 119.5 . .
C22 C23 C24 124.0(8) . .
C22 C23 H23 118.0 . .
C24 C23 H23 118.0 . .
C19 C24 C23 123.4(8) . .
C19 C24 H24 118.3 . .
C23 C24 H24 118.3 . .
C22 C21 C20 122.4(8) . .
C22 C21 H21 118.8 . .
C20 C21 H21 118.8 . .
C47 C48 C49 119.5(7) . .
C47 C48 H48 120.2 . .
C49 C48 H48 120.2 . .
C19 C20 C21 124.3(8) . .
C19 C20 H20 117.8 . .
C21 C20 H20 117.8 . .
O5 C27 O6 119.7(6) . .
O5 C27 C22 118.6(7) . .
O6 C27 C22 121.6(7) . .
O5 C27 In2 62.4(3) . 6_665
O6 C27 In2 57.4(3) . 6_665
C22 C27 In2 178.8(7) . 6_665
C27 O6 In2 95.5(4) . 6_665
C27 O5 In2 90.8(4) . 6_665

loop_
_geom_bond_atom_site_label_1
_geom_bond_atom_site_label_2
_geom_bond_distance
_geom_bond_site_symmetry_2
In1 O8 2.223(3) .
In1 O13 2.228(3) .
In1 O9 2.246(3) 9_654
In1 O2 2.256(3) .
In1 O7 2.322(3) .
In1 O1 2.341(3) .
In1 O14 2.353(3) .
In1 O10 2.357(3) 9_654
In1 C52 2.618(5) .
In1 C53 2.661(5) 9_654
In1 C25 2.665(6) .
In1 C63 2.665(5) .
In2 O3 2.200(4) .
In2 O6 2.231(4) 8_644
In2 O16 2.256(3) .
In2 O11 2.268(4) 5_544
In2 O15 2.301(4) .
In2 O5 2.337(4) 8_644
In2 O12 2.357(4) 5_544
In2 O4 2.406(4) .
In2 C72 2.608(6) .
In2 C27 2.637(6) 8_644
In2 C54 2.640(5) 5_544
In2 C26 2.666(5) .
O8 C52 1.253(6) .
C37 C38 1.357(7) .
C37 C36 1.373(6) .
C37 C52 1.533(6) .
C25 O1 1.239(7) .
C25 O2 1.251(7) .
C25 C10 1.482(7) .
O16 C72 1.283(7) .
C55 C56 1.395(6) .
C55 C56 1.417(6) 2_645
C55 H55 0.9500 .
C29 C28 1.398(6) .
C29 C30 1.396(6) .
C29 H29 0.9500 .
C2 C3 1.381(6) .
C2 C1 1.385(6) .
C2 H2 0.9500 .
C57 C62 1.371(6) .
C57 C58 1.405(6) .
C57 C56 1.466(6) .
C56 C55 1.417(6) 3_765
C30 C31 1.392(6) .
C30 C40 1.490(6) .
O7 C52 1.245(6) .
C10 C11 1.363(6) .
C10 C9 1.344(7) .
O4 C26 1.233(6) .
C1 C6 1.433(6) .
C1 C7 1.476(6) .
C61 C60 1.402(6) .
C61 C62 1.411(6) .
C61 H61 0.9500 .
C13 C18 1.357(7) .
C13 C14 1.389(7) .
C13 C3 1.486(6) .
C3 C4 1.393(6) .
C36 C35 1.392(6) .
C36 H36 0.9500 .
C7 C12 1.376(7) .
C7 C8 1.413(6) .
C46 C51 1.325(6) .
C46 C47 1.416(8) .
C46 C32 1.475(6) .
O13 C63 1.263(6) .
C34 C39 1.356(6) .
C34 C35 1.380(7) .
C34 C28 1.511(6) .
C4 C5 1.414(6) .
C4 H4 0.9500 .
C26 O3 1.261(6) .
C26 C16 1.455(7) .
C38 C39 1.407(6) .
C38 H38 0.9500 .
C39 H39 0.9500 .
C35 H35 0.9500 .
C59 C60 1.383(7) .
C59 C58 1.386(6) .
C59 H59 0.9500 .
C40 C45 1.380(7) .
C40 C41 1.399(7) .
C60 C63 1.472(6) .
C33 C32 1.381(6) .
C33 C28 1.406(6) .
C33 H33 0.9500 .
C62 H62 0.9500 .
C6 C5 1.404(6) .
C6 H6 0.9500 .
C11 C12 1.424(6) .
C11 H11 0.9500 .
C12 H12 0.9500 .
C63 O14 1.222(6) .
C14 C15 1.384(7) .
C14 H14 0.9500 .
C19 C24 1.239(10) .
C19 C20 1.248(10) .
C19 C5 1.417(8) .
C16 C17 1.349(7) .
C16 C15 1.361(8) .
C45 C44 1.381(7) .
C45 H45 0.9500 .
C8 C9 1.397(6) .
C8 H8 0.9500 .
C31 C32 1.418(7) .
C31 H31 0.9500 .
C51 C50 1.413(7) .
C51 H51 0.9500 .
C9 H9 0.9500 .
C58 H58 0.9500 .
C18 C17 1.418(7) .
C18 H18 0.9500 .
C17 H17 0.9500 .
C47 C48 1.376(8) .
C47 H47 0.9500 .
C41 C42 1.418(7) .
C41 H41 0.9500 .
C15 H15 0.9500 .
C49 C50 1.275(7) .
C49 C48 1.368(8) .
C49 C54 1.524(7) .
C43 C42 1.361(7) .
C43 C44 1.370(7) .
C43 C53 1.502(7) .
C44 H44 0.9500 .
C42 H42 0.9500 .
C50 H50 0.9500 .
O15 C72 1.256(6) .
O10 C53 1.243(7) .
O10 In1 2.357(3) 5_545
C53 O9 1.257(6) .
C53 In1 2.661(5) 5_545
C54 O12 1.232(6) .
C54 O11 1.263(6) .
C54 In2 2.640(5) 9_655
C70 C71 1.399(8) .
C70 C69 1.428(8) .
C70 H70 0.9500 .
C69 C68 1.356(8) .
C69 C72 1.494(7) .
C68 C67 1.400(8) .
C68 H68 0.9500 .
C71 C66 1.390(9) .
C71 H71 0.9500 .
C66 C67 1.403(9) .
C66 C65 1.499(8) .
O9 In1 2.246(3) 5_545
O12 In2 2.357(4) 9_655
O11 In2 2.268(4) 9_655
C22 C23 1.218(10) .
C22 C21 1.332(10) .
C22 C27 1.469(9) .
C64 C65 1.387(7) .
C64 C65 1.412(7) 3_665
C64 H64 0.9500 .
C65 C64 1.412(7) 2_655
C67 H67 0.9500 .
C23 C24 1.502(8) .
C23 H23 0.9500 .
C24 H24 0.9500 .
C21 C20 1.440(8) .
C21 H21 0.9500 .
C48 H48 0.9500 .
C20 H20 0.9500 .
C27 O5 1.193(8) .
C27 O6 1.210(7) .
C27 In2 2.637(6) 6_665
O6 In2 2.231(4) 6_665
O5 In2 2.336(4) 6_665

loop_
_platon_squeeze_void_nr
_platon_squeeze_void_average_x
_platon_squeeze_void_average_y
_platon_squeeze_void_average_z
_platon_squeeze_void_volume
_platon_squeeze_void_count_electrons
_platon_squeeze_void_content
1 -0.007 -0.005 -0.001 54151 10232 ' '
